data_4317771
loop_
_publ_author_name
'Paul V. Bernhardt'
'Carlos Gallego'
'Manuel Martinez'
'Teodor Parella'

_publ_section_title
;
 Substitution Reactions on Cyclometalated Pt(IV) Complexes. Associative
 Tuning by Fluoro Ligands and Fluorinated Substituents
;
_journal_name_full 'Inorganic Chemistry'
_journal_page_first 1747
_journal_page_last 1754
_journal_paper_doi 10.1021/ic0108179
_journal_volume 41
_journal_year 2002
_chemical_formula_sum 'C30 H28 Cl5 N Pt S'
_chemical_formula_weight 806.93
_chemical_name_systematic
;
  ?
;
_space_group_IT_number 4
_symmetry_cell_setting monoclinic
_symmetry_space_group_name_Hall 'P 2yb'
_symmetry_space_group_name_H-M 'P 1 21 1'
_atom_sites_solution_hydrogens geom
_atom_sites_solution_primary direct
_atom_sites_solution_secondary difmap
_audit_creation_method SHELXL-97
_cell_angle_alpha 90.00
_cell_angle_beta 110.436(10)
_cell_angle_gamma 90.00
_cell_formula_units_Z 2
_cell_length_a 10.8180(10)
_cell_length_b 12.2240(7)
_cell_length_c 12.162(2)
_cell_measurement_reflns_used 25
_cell_measurement_temperature 296(2)
_cell_measurement_theta_max 14
_cell_measurement_theta_min 10
_cell_volume 1507.1(3)
_computing_cell_refinement 'SET4 in CAD4'
_computing_data_collection CAD4
_computing_data_reduction XCAD4
_computing_molecular_graphics PLATON
_computing_publication_material WINGX
_computing_structure_refinement 'SHELXL-97 (Sheldrick, 1997)'
_computing_structure_solution SHELXS
_diffrn_ambient_temperature 296(2)
_diffrn_measured_fraction_theta_full 1.000
_diffrn_measured_fraction_theta_max 1.000
_diffrn_measurement_device_type 'ENRAF NONIUS CAD4'
_diffrn_measurement_method 'omega-2theta scans'
_diffrn_radiation_monochromator graphite
_diffrn_radiation_source 'fine-focus sealed tube'
_diffrn_radiation_type MoK\a
_diffrn_radiation_wavelength 0.71073
_diffrn_reflns_av_R_equivalents 0.0199
_diffrn_reflns_av_sigmaI/netI 0.0160
_diffrn_reflns_limit_h_max 12
_diffrn_reflns_limit_h_min 0
_diffrn_reflns_limit_k_max 14
_diffrn_reflns_limit_k_min 0
_diffrn_reflns_limit_l_max 13
_diffrn_reflns_limit_l_min -14
_diffrn_reflns_number 2950
_diffrn_reflns_theta_full 24.98
_diffrn_reflns_theta_max 24.98
_diffrn_reflns_theta_min 1.79
_diffrn_standards_decay_% 'less than 5%'
_diffrn_standards_interval_time 120
_diffrn_standards_number 3
_exptl_absorpt_coefficient_mu 5.189
_exptl_absorpt_correction_T_max 0.3051
_exptl_absorpt_correction_T_min 0.1812
_exptl_absorpt_process_details psi-scans
_exptl_crystal_colour yellow
_exptl_crystal_density_diffrn 1.778
_exptl_crystal_density_method 'not measured'
_exptl_crystal_F_000 788
_exptl_crystal_size_max 0.50
_exptl_crystal_size_mid 0.50
_exptl_crystal_size_min 0.30
_refine_diff_density_max 0.737
_refine_diff_density_min -0.758
_refine_diff_density_rms 0.095
_refine_ls_abs_structure_details 'Flack H D (1983), Acta Cryst. A39, 876-881'
_refine_ls_abs_structure_Flack -0.001(6)
_refine_ls_extinction_method none
_refine_ls_goodness_of_fit_ref 1.112
_refine_ls_hydrogen_treatment constr
_refine_ls_matrix_type full
_refine_ls_number_parameters 343
_refine_ls_number_reflns 2796
_refine_ls_number_restraints 1
_refine_ls_restrained_S_all 1.112
_refine_ls_R_factor_all 0.0210
_refine_ls_R_factor_gt 0.0185
_refine_ls_shift/su_max 0.001
_refine_ls_shift/su_mean 0.000
_refine_ls_structure_factor_coef Fsqd
_refine_ls_weighting_details 'calc w=1/[\s^2^(Fo^2^)+(0.0300P)^2^+0.5090P] where P=(Fo^2^+2Fc^2^)/3'
_refine_ls_weighting_scheme calc
_refine_ls_wR_factor_gt 0.0462
_refine_ls_wR_factor_ref 0.0471
_reflns_number_gt 2657
_reflns_number_total 2796
_reflns_threshold_expression >2sigma(I)
_cod_data_source_file ic0108179.cif
_cod_data_source_block 1683mm4
_cod_database_code 4317771

loop_
_symmetry_equiv_pos_as_xyz
'x, y, z'
'-x, y+1/2, -z'

loop_
_atom_site_label
_atom_site_type_symbol
_atom_site_fract_x
_atom_site_fract_y
_atom_site_fract_z
_atom_site_U_iso_or_equiv
_atom_site_adp_type
_atom_site_occupancy
_atom_site_symmetry_multiplicity
_atom_site_calc_flag
_atom_site_refinement_flags
_atom_site_disorder_assembly
_atom_site_disorder_group
C1 C 1.0484(7) 0.7452(6) 0.5296(6) 0.058(2) Uani 1 1 d . . .
H1A H 1.1390 0.7677 0.5543 0.087 Uiso 1 1 calc R . .
H1B H 0.9982 0.7849 0.4603 0.087 Uiso 1 1 calc R . .
H1C H 1.0423 0.6683 0.5129 0.087 Uiso 1 1 calc R . .
C2 C 0.9076(7) 0.9236(5) 0.5782(6) 0.0537(16) Uani 1 1 d . . .
H2A H 0.9796 0.9744 0.5964 0.081 Uiso 1 1 calc R . .
H2B H 0.8400 0.9529 0.6040 0.081 Uiso 1 1 calc R . .
H2C H 0.8723 0.9117 0.4950 0.081 Uiso 1 1 calc R . .
C3 C 0.7848(5) 0.7233(4) 0.5872(4) 0.0318(11) Uani 1 1 d . . .
C4 C 0.7208(6) 0.6620(5) 0.4860(5) 0.0410(13) Uani 1 1 d . . .
C5 C 0.5864(6) 0.6366(5) 0.4509(5) 0.0465(15) Uani 1 1 d . . .
C6 C 0.5112(6) 0.6705(5) 0.5161(6) 0.0456(14) Uani 1 1 d . . .
C7 C 0.5715(6) 0.7299(5) 0.6173(5) 0.0407(13) Uani 1 1 d . . .
C8 C 0.7042(5) 0.7571(4) 0.6521(5) 0.0359(16) Uani 1 1 d . . .
C9 C 0.7697(5) 0.8142(4) 0.7600(5) 0.0379(13) Uani 1 1 d . . .
H9 H 0.7219 0.8415 0.8044 0.045 Uiso 1 1 calc R . .
C10 C 0.9623(6) 0.8821(5) 0.9070(5) 0.0440(14) Uani 1 1 d . . .
H10A H 0.9027 0.9339 0.9230 0.053 Uiso 1 1 calc R . .
H10B H 1.0371 0.9226 0.9017 0.053 Uiso 1 1 calc R . .
C11 C 1.0093(6) 0.8019(4) 1.0059(5) 0.0412(16) Uani 1 1 d . . .
C12 C 0.9244(8) 0.7610(8) 1.0587(6) 0.065(3) Uani 1 1 d . . .
H12 H 0.8366 0.7829 1.0325 0.078 Uiso 1 1 calc R . .
C13 C 0.9706(11) 0.6879(10) 1.1501(7) 0.091(4) Uani 1 1 d . . .
H13 H 0.9134 0.6605 1.1854 0.109 Uiso 1 1 calc R . .
C14 C 1.0964(14) 0.6560(8) 1.1885(8) 0.096(4) Uani 1 1 d . . .
H14 H 1.1252 0.6068 1.2506 0.116 Uiso 1 1 calc R . .
C15 C 1.1851(11) 0.6939(9) 1.1389(8) 0.091(3) Uani 1 1 d . . .
H15 H 1.2725 0.6706 1.1671 0.109 Uiso 1 1 calc R . .
C16 C 1.1416(8) 0.7674(12) 1.0461(6) 0.068(2) Uani 1 1 d . . .
H16 H 1.1996 0.7936 1.0110 0.081 Uiso 1 1 calc R . .
C17 C 1.2118(7) 0.5717(7) 0.7469(7) 0.0604(19) Uani 1 1 d . . .
H17A H 1.1890 0.5441 0.6675 0.073 Uiso 1 1 calc R . .
H17B H 1.2656 0.6366 0.7539 0.073 Uiso 1 1 calc R . .
C18 C 1.2910(6) 0.4856(6) 0.8326(6) 0.0528(17) Uani 1 1 d . . .
C19 C 1.3641(8) 0.5092(8) 0.9468(7) 0.067(2) Uani 1 1 d . . .
H19 H 1.3600 0.5789 0.9759 0.080 Uiso 1 1 calc R . .
C20 C 1.4436(9) 0.4313(9) 1.0195(7) 0.080(3) Uani 1 1 d . . .
H20 H 1.4933 0.4488 1.0968 0.096 Uiso 1 1 calc R . .
C21 C 1.4492(9) 0.3294(8) 0.9782(8) 0.078(3) Uani 1 1 d . . .
H21 H 1.5048 0.2773 1.0266 0.094 Uiso 1 1 calc R . .
C22 C 1.3752(8) 0.3031(6) 0.8682(8) 0.072(2) Uani 1 1 d . . .
H22 H 1.3775 0.2320 0.8419 0.087 Uiso 1 1 calc R . .
C23 C 1.2957(7) 0.3790(7) 0.7932(7) 0.064(2) Uani 1 1 d . . .
H23 H 1.2454 0.3595 0.7167 0.077 Uiso 1 1 calc R . .
C24 C 0.9631(7) 0.4893(6) 0.7160(7) 0.0549(16) Uani 1 1 d . . .
H24A H 0.9401 0.4870 0.6315 0.066 Uiso 1 1 calc R . .
H24B H 1.0130 0.4238 0.7486 0.066 Uiso 1 1 calc R . .
C25 C 0.8386(6) 0.4908(5) 0.7450(6) 0.0506(16) Uani 1 1 d . . .
C26 C 0.7269(9) 0.4390(8) 0.6616(8) 0.077(2) Uani 1 1 d . . .
H26 H 0.7317 0.4101 0.5925 0.093 Uiso 1 1 calc R . .
C27 C 0.6095(9) 0.4327(9) 0.6861(12) 0.095(3) Uani 1 1 d . . .
H27 H 0.5353 0.3971 0.6358 0.114 Uiso 1 1 calc R . .
C28 C 0.6093(10) 0.4821(10) 0.7887(13) 0.103(4) Uani 1 1 d . . .
H28 H 0.5312 0.4807 0.8045 0.124 Uiso 1 1 calc R . .
C29 C 0.7131(11) 0.5314(9) 0.8662(12) 0.099(4) Uani 1 1 d . . .
H29 H 0.7076 0.5633 0.9337 0.119 Uiso 1 1 calc R . .
C30 C 0.8283(9) 0.5333(7) 0.8432(8) 0.068(2) Uani 1 1 d . . .
H30 H 0.9024 0.5654 0.8978 0.082 Uiso 1 1 calc R . .
N1 N 0.8933(5) 0.8267(4) 0.7936(4) 0.0363(10) Uani 1 1 d . . .
S1 S 1.06384(15) 0.60766(13) 0.77327(15) 0.0467(4) Uani 1 1 d . . .
Cl1 Cl 1.18469(16) 0.85744(16) 0.76900(16) 0.0576(4) Uani 1 1 d . . .
Cl2 Cl 0.80489(18) 0.60368(18) 0.40345(16) 0.0671(5) Uani 1 1 d . . .
Cl3 Cl 0.5125(2) 0.5592(2) 0.32776(19) 0.0830(7) Uani 1 1 d . . .
Cl4 Cl 0.34825(18) 0.6345(2) 0.4764(2) 0.0844(7) Uani 1 1 d . . .
Cl5 Cl 0.47687(16) 0.7693(3) 0.69933(17) 0.0634(6) Uani 1 1 d . . .
Pt1 Pt 0.973857(16) 0.77743(2) 0.662403(14) 0.03426(7) Uani 1 1 d . . .

loop_
_atom_site_aniso_label
_atom_site_aniso_U_11
_atom_site_aniso_U_22
_atom_site_aniso_U_33
_atom_site_aniso_U_23
_atom_site_aniso_U_13
_atom_site_aniso_U_12
C1 0.050(4) 0.079(6) 0.054(4) 0.004(3) 0.031(3) 0.003(3)
C2 0.057(4) 0.042(4) 0.063(4) 0.013(3) 0.022(3) 0.001(3)
C3 0.030(3) 0.032(3) 0.031(3) 0.003(2) 0.008(2) 0.008(2)
C4 0.049(3) 0.038(3) 0.035(3) 0.000(2) 0.013(3) 0.011(3)
C5 0.046(3) 0.040(3) 0.042(3) -0.005(3) 0.000(3) 0.001(3)
C6 0.029(3) 0.050(4) 0.053(4) -0.006(3) 0.008(3) -0.003(3)
C7 0.035(3) 0.042(3) 0.049(3) 0.003(3) 0.020(3) 0.003(3)
C8 0.029(2) 0.038(5) 0.039(3) 0.002(2) 0.010(2) 0.004(2)
C9 0.039(3) 0.039(3) 0.039(3) -0.002(2) 0.018(2) 0.002(2)
C10 0.045(3) 0.040(3) 0.040(3) -0.007(3) 0.007(3) -0.001(3)
C11 0.052(3) 0.030(5) 0.033(2) -0.009(2) 0.005(2) -0.002(3)
C12 0.079(5) 0.065(7) 0.049(3) -0.006(4) 0.019(3) -0.009(4)
C13 0.127(10) 0.084(7) 0.055(5) 0.005(5) 0.022(6) -0.038(7)
C14 0.157(11) 0.055(5) 0.048(5) 0.006(4) -0.003(6) -0.009(6)
C15 0.099(8) 0.076(6) 0.063(5) -0.006(5) -0.014(5) 0.025(6)
C16 0.065(4) 0.071(7) 0.049(3) 0.002(5) -0.005(3) 0.009(5)
C17 0.042(4) 0.066(5) 0.078(5) 0.024(4) 0.027(4) 0.010(3)
C18 0.033(3) 0.063(4) 0.064(4) 0.021(4) 0.019(3) 0.011(3)
C19 0.064(5) 0.074(5) 0.065(5) -0.006(4) 0.025(4) 0.011(4)
C20 0.070(5) 0.117(8) 0.045(4) 0.008(5) 0.011(4) 0.023(5)
C21 0.080(6) 0.090(6) 0.070(5) 0.033(5) 0.032(5) 0.038(5)
C22 0.082(5) 0.051(7) 0.092(5) 0.009(4) 0.041(4) 0.015(4)
C23 0.052(4) 0.078(6) 0.062(4) 0.000(4) 0.019(3) 0.002(4)
C24 0.053(4) 0.046(4) 0.069(4) 0.005(3) 0.026(3) 0.006(3)
C25 0.037(3) 0.040(3) 0.078(5) 0.027(3) 0.024(3) 0.005(3)
C26 0.081(6) 0.068(5) 0.081(6) 0.019(5) 0.025(5) 0.006(5)
C27 0.051(5) 0.074(6) 0.148(10) 0.017(7) 0.018(6) -0.015(4)
C28 0.060(6) 0.097(8) 0.168(12) 0.039(8) 0.060(7) 0.009(6)
C29 0.103(8) 0.084(7) 0.148(10) 0.023(7) 0.092(8) 0.004(6)
C30 0.076(5) 0.058(5) 0.083(5) 0.022(4) 0.044(5) 0.009(4)
N1 0.042(3) 0.032(2) 0.033(2) 0.0008(19) 0.011(2) 0.000(2)
S1 0.0366(8) 0.0407(8) 0.0653(10) 0.0094(7) 0.0210(7) 0.0067(6)
Cl1 0.0405(8) 0.0645(10) 0.0663(10) 0.0028(8) 0.0168(7) -0.0147(8)
Cl2 0.0612(11) 0.0865(14) 0.0557(10) -0.0248(10) 0.0232(8) 0.0129(10)
Cl3 0.0678(13) 0.0929(17) 0.0729(13) -0.0443(12) 0.0050(10) -0.0086(11)
Cl4 0.0399(9) 0.1131(18) 0.0936(15) -0.0315(14) 0.0152(10) -0.0240(11)
Cl5 0.0472(7) 0.0777(16) 0.0777(9) -0.0128(16) 0.0372(7) -0.0058(12)
Pt1 0.03115(10) 0.03671(10) 0.03647(10) 0.00565(16) 0.01375(7) 0.00132(17)

loop_
_atom_type_symbol
_atom_type_description
_atom_type_scat_dispersion_real
_atom_type_scat_dispersion_imag
_atom_type_scat_source
C C 0.0033 0.0016 'International Tables Vol C Tables 4.2.6.8 and 6.1.1.4'
H H 0.0000 0.0000 'International Tables Vol C Tables 4.2.6.8 and 6.1.1.4'
N N 0.0061 0.0033 'International Tables Vol C Tables 4.2.6.8 and 6.1.1.4'
S S 0.1246 0.1234 'International Tables Vol C Tables 4.2.6.8 and 6.1.1.4'
Cl Cl 0.1484 0.1585 'International Tables Vol C Tables 4.2.6.8 and 6.1.1.4'
Pt Pt -1.7033 8.3905 'International Tables Vol C Tables 4.2.6.8 and 6.1.1.4'

loop_
_geom_angle_atom_site_label_1
_geom_angle_atom_site_label_2
_geom_angle_atom_site_label_3
_geom_angle
_geom_angle_site_symmetry_1
_geom_angle_site_symmetry_3
_geom_angle_publ_flag
C4 C3 C8 115.6(5) . . ?
C4 C3 Pt1 132.7(4) . . ?
C8 C3 Pt1 111.7(4) . . ?
C5 C4 C3 121.9(5) . . ?
C5 C4 Cl2 115.7(5) . . ?
C3 C4 Cl2 122.2(5) . . ?
C6 C5 C4 121.0(6) . . ?
C6 C5 Cl3 118.5(5) . . ?
C4 C5 Cl3 120.4(5) . . ?
C7 C6 C5 118.6(6) . . ?
C7 C6 Cl4 120.3(5) . . ?
C5 C6 Cl4 121.0(5) . . ?
C6 C7 C8 120.9(6) . . ?
C6 C7 Cl5 118.0(5) . . ?
C8 C7 Cl5 121.0(5) . . ?
C7 C8 C3 122.0(5) . . ?
C7 C8 C9 121.5(5) . . ?
C3 C8 C9 116.4(5) . . ?
N1 C9 C8 118.9(5) . . ?
N1 C10 C11 111.6(5) . . ?
C12 C11 C16 119.3(7) . . ?
C12 C11 C10 121.0(6) . . ?
C16 C11 C10 119.7(7) . . ?
C13 C12 C11 119.8(9) . . ?
C14 C13 C12 120.7(9) . . ?
C13 C14 C15 121.9(9) . . ?
C14 C15 C16 118.8(9) . . ?
C15 C16 C11 119.4(9) . . ?
C18 C17 S1 111.9(5) . . ?
C19 C18 C23 117.9(7) . . ?
C19 C18 C17 122.6(8) . . ?
C23 C18 C17 119.5(7) . . ?
C18 C19 C20 121.1(8) . . ?
C21 C20 C19 119.8(8) . . ?
C22 C21 C20 120.2(8) . . ?
C21 C22 C23 121.4(8) . . ?
C22 C23 C18 119.5(7) . . ?
C25 C24 S1 111.7(5) . . ?
C30 C25 C26 119.5(7) . . ?
C30 C25 C24 124.9(7) . . ?
C26 C25 C24 115.6(7) . . ?
C27 C26 C25 118.5(9) . . ?
C28 C27 C26 116.9(9) . . ?
C29 C28 C27 124.7(9) . . ?
C28 C29 C30 117.8(11) . . ?
C25 C30 C29 122.6(10) . . ?
C9 N1 C10 119.2(5) . . ?
C9 N1 Pt1 112.5(4) . . ?
C10 N1 Pt1 127.9(4) . . ?
C17 S1 C24 101.1(4) . . ?
C17 S1 Pt1 108.3(2) . . ?
C24 S1 Pt1 113.1(2) . . ?
C3 Pt1 C2 86.5(2) . . ?
C3 Pt1 C1 101.0(3) . . ?
C2 Pt1 C1 86.6(3) . . ?
C3 Pt1 N1 79.69(19) . . ?
C2 Pt1 N1 88.0(2) . . ?
C1 Pt1 N1 174.5(2) . . ?
C3 Pt1 Cl1 171.60(15) . . ?
C2 Pt1 Cl1 90.9(2) . . ?
C1 Pt1 Cl1 86.8(2) . . ?
N1 Pt1 Cl1 92.27(13) . . ?
C3 Pt1 S1 96.54(15) . . ?
C2 Pt1 S1 176.5(2) . . ?
C1 Pt1 S1 94.5(2) . . ?
N1 Pt1 S1 90.85(13) . . ?
Cl1 Pt1 S1 85.92(6) . . ?

loop_
_geom_bond_atom_site_label_1
_geom_bond_atom_site_label_2
_geom_bond_distance
_geom_bond_site_symmetry_2
_geom_bond_publ_flag
C1 Pt1 2.079(6) . ?
C2 Pt1 2.060(6) . ?
C3 C4 1.401(8) . ?
C3 C8 1.425(7) . ?
C3 Pt1 2.037(5) . ?
C4 C5 1.400(9) . ?
C4 Cl2 1.726(6) . ?
C5 C6 1.383(9) . ?
C5 Cl3 1.715(6) . ?
C6 C7 1.382(9) . ?
C6 Cl4 1.714(6) . ?
C7 C8 1.388(8) . ?
C7 Cl5 1.728(6) . ?
C8 C9 1.436(8) . ?
C9 N1 1.264(7) . ?
C10 N1 1.483(7) . ?
C10 C11 1.496(8) . ?
C11 C12 1.384(10) . ?
C11 C16 1.406(10) . ?
C12 C13 1.377(13) . ?
C13 C14 1.333(15) . ?
C14 C15 1.380(14) . ?
C15 C16 1.390(14) . ?
C17 C18 1.517(10) . ?
C17 S1 1.794(7) . ?
C18 C19 1.368(10) . ?
C18 C23 1.395(12) . ?
C19 C20 1.377(12) . ?
C20 C21 1.353(14) . ?
C21 C22 1.337(12) . ?
C22 C23 1.372(11) . ?
C24 C25 1.506(9) . ?
C24 S1 1.799(7) . ?
C25 C30 1.342(11) . ?
C25 C26 1.427(11) . ?
C26 C27 1.405(13) . ?
C27 C28 1.387(16) . ?
C28 C29 1.332(16) . ?
C29 C30 1.369(11) . ?
N1 Pt1 2.154(5) . ?
S1 Pt1 2.4811(16) . ?
Cl1 Pt1 2.4030(16) . ?
